data_2201170
loop_
_publ_author_name
'Lensink, Cornelis'
'Gainsford, Graeme J.'

_publ_section_title
Chloro(\h^5^-cyclopentadienyl){[\h^5^:\h^1^-2-(<i>p</i>-tolylsulfonamido)ethyl]cyclopentadienyl}titanium
_journal_issue 6
_journal_name_full 'Acta Crystallographica Section E'
_journal_page_first m267
_journal_page_last m268
_journal_paper_doi 10.1107/S160053680200781X
_journal_volume 58
_journal_year 2002
_chemical_formula_iupac '[Ti Cl (C5 H5) (C14 H15 N1 O2 S)]'
_chemical_formula_moiety 'C19 H20 Cl1 N1 O2 S1 Ti1'
_chemical_formula_structural 'Ti1 (C19 H20 N O2 S) Cl1'
_chemical_formula_sum 'C19 H20 Cl N O2 S Ti'
_chemical_formula_weight 409.77
_chemical_name_systematic
;
 ?
;
_space_group_IT_number 14
_symmetry_cell_setting monoclinic
_symmetry_space_group_name_Hall '-P 2yn'
_symmetry_space_group_name_H-M 'P 1 21/n 1'
_atom_sites_solution_hydrogens geom
_atom_sites_solution_primary direct
_atom_sites_solution_secondary difmap
_audit_creation_method SHELXL-97
_cell_angle_alpha 90.00
_cell_angle_beta 98.678(11)
_cell_angle_gamma 90.00
_cell_formula_units_Z 4
_cell_length_a 7.9620(18)
_cell_length_b 18.734(2)
_cell_length_c 11.6482(15)
_cell_measurement_reflns_used 8192
_cell_measurement_temperature 149(2)
_cell_measurement_theta_max 24.4
_cell_measurement_theta_min 2.9
_cell_volume 1717.6(5)
_computing_cell_refinement SMART
_computing_data_collection 'SMART (Siemens, 1996)'
_computing_data_reduction
;
SAINT (Siemens, 1996) and SADABS (Sheldrick, 1996)
;
_computing_molecular_graphics
;
ORTEP-3 in WinGX (Farrugia, 1997, 1999)
;
_computing_publication_material
;
SHELXL97
;
_computing_structure_refinement 'SHELXL97 (Sheldrick, 1997)'
_computing_structure_solution 'SHELXS97 (Sheldrick, 1997)'
_diffrn_ambient_temperature 149(2)
_diffrn_detector_area_resol_mean 8.192
_diffrn_measured_fraction_theta_full 0.729
_diffrn_measured_fraction_theta_max 0.729
_diffrn_measurement_device_type 'Siemens CCD area-detector'
_diffrn_measurement_method '\f and \w'
_diffrn_radiation_monochromator graphite
_diffrn_radiation_source 'fine-focus sealed tube'
_diffrn_radiation_type MoK\a
_diffrn_radiation_wavelength 0.71073
_diffrn_reflns_av_R_equivalents 0.0618
_diffrn_reflns_av_sigmaI/netI 0.0876
_diffrn_reflns_limit_h_max 9
_diffrn_reflns_limit_h_min -9
_diffrn_reflns_limit_k_max 23
_diffrn_reflns_limit_k_min -23
_diffrn_reflns_limit_l_max 10
_diffrn_reflns_limit_l_min -12
_diffrn_reflns_number 6268
_diffrn_reflns_theta_full 26.33
_diffrn_reflns_theta_max 26.33
_diffrn_reflns_theta_min 2.08
_diffrn_standards_decay_% 0
_diffrn_standards_number 0
_exptl_absorpt_coefficient_mu 0.788
_exptl_absorpt_correction_T_max 0.969
_exptl_absorpt_correction_T_min 0.743
_exptl_absorpt_correction_type multi-scan
_exptl_absorpt_process_details '(Blessing, 1995)'
_exptl_crystal_colour Yellow
_exptl_crystal_density_diffrn 1.585
_exptl_crystal_density_method 'not measured'
_exptl_crystal_description Needle
_exptl_crystal_F_000 848
_exptl_crystal_size_max 0.40
_exptl_crystal_size_mid 0.10
_exptl_crystal_size_min 0.04
_refine_diff_density_max 0.294
_refine_diff_density_min -0.310
_refine_ls_extinction_method none
_refine_ls_goodness_of_fit_ref 0.969
_refine_ls_hydrogen_treatment constr
_refine_ls_matrix_type full
_refine_ls_number_parameters 223
_refine_ls_number_reflns 2551
_refine_ls_number_restraints 0
_refine_ls_restrained_S_all 0.969
_refine_ls_R_factor_all 0.0856
_refine_ls_R_factor_gt 0.0444
_refine_ls_shift/su_max <0.001
_refine_ls_shift/su_mean 0.000
_refine_ls_structure_factor_coef Fsqd
_refine_ls_weighting_details 'calc w = 1/[\s^2^(Fo^2^)+(0.039P)^2^] where P = (Fo^2^+2Fc^2^)/3'
_refine_ls_weighting_scheme calc
_refine_ls_wR_factor_gt 0.0857
_refine_ls_wR_factor_ref 0.0971
_reflns_number_gt 1746
_reflns_number_total 2551
_reflns_threshold_expression I>2\s(I)
_cod_data_source_file ob6129.cif
_cod_data_source_block I
_cod_depositor_comments
;
The following automatic conversions were performed:
'_geom_bond_publ_flag' value 'Y' changed to 'y' according to
'/home/saulius/struct/CIF-dictionaries/cif_core.dic' dictionary named
'cif_core.dic' version 2.4.1 from 2010-06-29 (7 times).

Automatic conversion script
Id: cif_fix_enum 1527 2010-12-29 10:47:43Z saulius 

The following automatic conversions were performed:

'_geom_bond_publ_flag' value 'Y' changed to 'y' according to
/home/saulius/struct/CIF-dictionaries/cif_core.dic dictionary named
'cif_core.dic' version 2.4.1 from 2010-06-29 (7
times).

'_geom_angle_publ_flag' value 'Y' changed to 'y' according
to /home/saulius/struct/CIF-dictionaries/cif_core.dic dictionary
named 'cif_core.dic' version 2.4.1 from 2010-06-29 (4 times).

Automatic conversion script
Id: cif_fix_values 1715 2011-07-08 13:25:40Z adriana 
;
_cod_original_cell_volume 1717.5(5)
_cod_original_sg_symbol_H-M 'P 21/n'
_cod_original_formula_sum 'C19 H20 Cl1 N1 O2 S1 Ti1'
_cod_database_code 2201170
_cod_database_fobs_code 2201170

loop_
_symmetry_equiv_pos_as_xyz
'x, y, z'
'-x+1/2, y+1/2, -z+1/2'
'-x, -y, -z'
'x-1/2, -y-1/2, z-1/2'

loop_
_atom_site_label
_atom_site_fract_x
_atom_site_fract_y
_atom_site_fract_z
_atom_site_U_iso_or_equiv
_atom_site_adp_type
_atom_site_calc_flag
_atom_site_refinement_flags
_atom_site_occupancy
_atom_site_disorder_assembly
_atom_site_disorder_group
_atom_site_type_symbol
Ti1 0.11412(8) 0.20138(3) 0.54913(7) 0.0167(2) Uani d . 1 . . Ti
S1 0.23702(13) 0.06887(5) 0.73139(11) 0.0267(4) Uani d . 1 . . S
Cl1 0.22131(13) 0.28288(5) 0.69214(11) 0.0324(4) Uani d . 1 . . Cl
O1 0.2129(4) 0.12205(15) 0.8168(3) 0.0399(9) Uani d . 1 . . O
O2 0.1155(3) 0.01115(14) 0.7159(3) 0.0415(10) Uani d . 1 . . O
N1 0.2529(4) 0.10901(15) 0.6121(3) 0.0168(9) Uani d . 1 . . N
C1 0.4354(5) 0.02685(18) 0.7801(4) 0.0194(11) Uani d . 1 . . C
C2 0.4319(5) -0.03487(19) 0.8447(4) 0.0228(12) Uani d . 1 . . C
H2 0.3266 -0.0557 0.8553 0.027 Uiso calc R 1 . . H
C3 0.5827(5) -0.06577(19) 0.8936(4) 0.0246(12) Uani d . 1 . . C
H3 0.5798 -0.1068 0.9411 0.030 Uiso calc R 1 . . H
C4 0.7394(5) -0.03852(18) 0.8753(4) 0.0199(11) Uani d . 1 . . C
C5 0.7376(5) 0.02341(19) 0.8103(4) 0.0219(11) Uani d . 1 . . C
H5 0.8426 0.0436 0.7975 0.026 Uiso calc R 1 . . H
C6 0.5882(5) 0.05680(18) 0.7632(4) 0.0217(11) Uani d . 1 . . C
H6 0.5907 0.0997 0.7200 0.026 Uiso calc R 1 . . H
C7 0.9014(5) -0.07584(19) 0.9244(4) 0.0234(11) Uani d . 1 . . C
H7A 0.9984 -0.0496 0.9027 0.035 Uiso calc R 1 . . H
H7B 0.9005 -0.1244 0.8932 0.035 Uiso calc R 1 . . H
H7C 0.9110 -0.0778 1.0092 0.035 Uiso calc R 1 . . H
C8 0.2905(5) 0.05928(19) 0.5193(4) 0.0250(12) Uani d . 1 . . C
H8A 0.1838 0.0429 0.4719 0.030 Uiso calc R 1 . . H
H8B 0.3536 0.0171 0.5540 0.030 Uiso calc R 1 . . H
C9 0.3973(5) 0.1009(2) 0.4451(4) 0.0285(12) Uani d . 1 . . C
H9A 0.5135 0.1081 0.4874 0.034 Uiso calc R 1 . . H
H9B 0.4054 0.0747 0.3723 0.034 Uiso calc R 1 . . H
C10 0.3107(5) 0.1711(2) 0.4188(4) 0.0225(12) Uani d . 1 . . C
C11 0.1469(5) 0.1818(2) 0.3542(4) 0.0260(12) Uani d . 1 . . C
H11 0.0821 0.1463 0.3007 0.031 Uiso calc R 1 . . H
C12 0.1049(5) 0.2542(2) 0.3632(4) 0.0249(12) Uani d . 1 . . C
H12 0.0045 0.2787 0.3180 0.030 Uiso calc R 1 . . H
C13 0.2379(5) 0.2875(2) 0.4355(4) 0.0258(12) Uani d . 1 . . C
H13 0.2476 0.3399 0.4519 0.031 Uiso calc R 1 . . H
C14 0.3625(5) 0.2366(2) 0.4711(4) 0.0243(12) Uani d . 1 . . C
H14 0.4763 0.2466 0.5175 0.029 Uiso calc R 1 . . H
C15 -0.1163(5) 0.1254(2) 0.5748(4) 0.0204(11) Uani d . 1 . . C
H15 -0.1097 0.0725 0.5850 0.024 Uiso calc R 1 . . H
C16 -0.1588(4) 0.1610(2) 0.4695(4) 0.0238(12) Uani d . 1 . . C
H16 -0.1900 0.1379 0.3918 0.029 Uiso calc R 1 . . H
C17 -0.1758(5) 0.2345(2) 0.4938(4) 0.0241(12) Uani d . 1 . . C
H17 -0.2192 0.2723 0.4363 0.029 Uiso calc R 1 . . H
C18 -0.1418(5) 0.2428(2) 0.6134(4) 0.0248(13) Uani d . 1 . . C
H18 -0.1535 0.2884 0.6562 0.030 Uiso calc R 1 . . H
C19 -0.1014(5) 0.1759(2) 0.6652(4) 0.0237(12) Uani d . 1 . . C
H19 -0.0831 0.1653 0.7503 0.028 Uiso calc R 1 . . H

loop_
_atom_site_aniso_label
_atom_site_aniso_U_11
_atom_site_aniso_U_22
_atom_site_aniso_U_33
_atom_site_aniso_U_12
_atom_site_aniso_U_13
_atom_site_aniso_U_23
Ti1 0.0152(3) 0.0183(3) 0.0158(6) -0.0004(3) -0.0008(4) 0.0002(3)
S1 0.0233(6) 0.0282(6) 0.0301(10) 0.0083(4) 0.0089(6) 0.0129(5)
Cl1 0.0375(6) 0.0278(5) 0.0266(9) 0.0052(4) -0.0123(6) -0.0082(5)
O1 0.059(2) 0.0439(18) 0.021(3) 0.0340(16) 0.0196(18) 0.0102(16)
O2 0.0207(15) 0.0433(17) 0.061(3) 0.0032(13) 0.0075(17) 0.0289(17)
N1 0.0199(16) 0.0218(16) 0.011(3) 0.0051(13) 0.0093(17) 0.0016(15)
C1 0.020(2) 0.0194(19) 0.019(3) 0.0042(15) 0.004(2) -0.0018(18)
C2 0.022(2) 0.021(2) 0.026(3) 0.0020(15) 0.005(2) 0.0042(19)
C3 0.030(2) 0.0173(19) 0.027(3) 0.0019(16) 0.005(2) 0.0057(19)
C4 0.026(2) 0.0168(18) 0.016(3) 0.0013(15) 0.001(2) -0.0053(18)
C5 0.021(2) 0.028(2) 0.019(3) -0.0047(16) 0.010(2) 0.001(2)
C6 0.029(2) 0.0177(18) 0.019(3) -0.0001(15) 0.006(2) 0.0026(18)
C7 0.024(2) 0.030(2) 0.016(3) 0.0018(17) 0.001(2) 0.0036(19)
C8 0.027(2) 0.022(2) 0.025(4) 0.0033(16) 0.002(2) -0.005(2)
C9 0.026(2) 0.043(2) 0.018(4) 0.0067(19) 0.007(2) -0.006(2)
C10 0.019(2) 0.037(2) 0.014(3) 0.0030(17) 0.011(2) 0.001(2)
C11 0.022(2) 0.043(2) 0.014(4) -0.0023(17) 0.008(2) 0.001(2)
C12 0.020(2) 0.041(2) 0.015(4) 0.0003(17) 0.008(2) 0.012(2)
C13 0.025(2) 0.027(2) 0.027(4) -0.0029(16) 0.009(2) 0.012(2)
C14 0.0125(19) 0.036(2) 0.026(4) -0.0065(16) 0.007(2) 0.007(2)
C15 0.017(2) 0.027(2) 0.017(3) -0.0023(16) 0.006(2) 0.005(2)
C16 0.013(2) 0.039(2) 0.019(3) -0.0059(16) -0.001(2) 0.003(2)
C17 0.014(2) 0.033(2) 0.027(4) 0.0053(16) 0.006(2) 0.011(2)
C18 0.022(2) 0.031(2) 0.026(4) 0.0081(16) 0.017(3) 0.000(2)
C19 0.019(2) 0.037(2) 0.019(4) 0.0010(17) 0.012(2) 0.005(2)

loop_
_atom_type_symbol
_atom_type_description
_atom_type_scat_dispersion_real
_atom_type_scat_dispersion_imag
_atom_type_scat_source
C C 0.0033 0.0016 'International Tables Vol C Tables 4.2.6.8 and 6.1.1.4'
H H 0.0000 0.0000 'International Tables Vol C Tables 4.2.6.8 and 6.1.1.4'
N N 0.0061 0.0033 'International Tables Vol C Tables 4.2.6.8 and 6.1.1.4'
O O 0.0106 0.0060 'International Tables Vol C Tables 4.2.6.8 and 6.1.1.4'
S S 0.1246 0.1234 'International Tables Vol C Tables 4.2.6.8 and 6.1.1.4'
Cl Cl 0.1484 0.1585 'International Tables Vol C Tables 4.2.6.8 and 6.1.1.4'
Ti Ti 0.2776 0.4457 'International Tables Vol C Tables 4.2.6.8 and 6.1.1.4'

loop_
_geom_angle_atom_site_label_1
_geom_angle_atom_site_label_2
_geom_angle_atom_site_label_3
_geom_angle
_geom_angle_publ_flag
N1 Ti1 Cl1 99.91(9) y
N1 Ti1 C11 94.53(14) ?
Cl1 Ti1 C11 135.35(11) ?
N1 Ti1 C16 106.01(13) ?
Cl1 Ti1 C16 135.25(12) ?
C11 Ti1 C16 78.45(15) ?
N1 Ti1 C12 126.73(14) ?
Cl1 Ti1 C12 109.75(10) ?
C11 Ti1 C12 34.55(13) ?
C16 Ti1 C12 82.78(14) ?
N1 Ti1 C15 80.80(13) ?
Cl1 Ti1 C15 120.66(12) ?
C11 Ti1 C15 103.21(15) ?
C16 Ti1 C15 34.24(13) ?
C12 Ti1 C15 116.51(14) ?
N1 Ti1 C17 137.56(13) ?
Cl1 Ti1 C17 105.00(11) ?
C11 Ti1 C17 91.32(16) ?
C16 Ti1 C17 34.75(13) ?
C12 Ti1 C17 75.46(15) ?
C15 Ti1 C17 56.98(13) ?
N1 Ti1 C19 91.30(13) ?
Cl1 Ti1 C19 86.73(11) ?
C11 Ti1 C19 135.17(15) ?
C16 Ti1 C19 57.30(16) ?
C12 Ti1 C19 132.41(14) ?
C15 Ti1 C19 34.36(14) ?
C17 Ti1 C19 57.02(15) ?
N1 Ti1 C14 86.51(13) ?
Cl1 Ti1 C14 81.70(11) ?
C11 Ti1 C14 57.16(14) ?
C16 Ti1 C14 134.90(16) ?
C12 Ti1 C14 56.72(14) ?
C15 Ti1 C14 155.79(15) ?
C17 Ti1 C14 130.41(15) ?
C19 Ti1 C14 167.66(15) ?
N1 Ti1 C13 120.30(13) ?
Cl1 Ti1 C13 79.40(12) ?
C11 Ti1 C13 57.04(14) ?
C16 Ti1 C13 115.54(14) ?
C12 Ti1 C13 34.11(13) ?
C15 Ti1 C13 149.78(14) ?
C17 Ti1 C13 97.91(14) ?
C19 Ti1 C13 147.08(13) ?
C14 Ti1 C13 33.88(12) ?
N1 Ti1 C18 125.26(14) ?
Cl1 Ti1 C18 78.55(11) ?
C11 Ti1 C18 124.99(15) ?
C16 Ti1 C18 56.70(15) ?
C12 Ti1 C18 103.81(15) ?
C15 Ti1 C18 56.43(14) ?
C17 Ti1 C18 33.70(14) ?
C19 Ti1 C18 34.16(13) ?
C14 Ti1 C18 144.89(13) ?
C13 Ti1 C18 113.19(14) ?
N1 Ti1 C10 70.84(14) ?
Cl1 Ti1 C10 113.79(10) ?
C11 Ti1 C10 34.65(13) ?
C16 Ti1 C10 108.97(15) ?
C12 Ti1 C10 57.03(14) ?
C15 Ti1 C10 121.76(14) ?
C17 Ti1 C10 125.88(16) ?
C19 Ti1 C10 154.36(13) ?
C14 Ti1 C10 34.04(13) ?
C13 Ti1 C10 56.53(13) ?
C18 Ti1 C10 159.26(16) ?
O1 S1 O2 116.6(2) ?
O1 S1 N1 108.08(17) ?
O2 S1 N1 112.48(19) ?
O1 S1 C1 106.87(19) ?
O2 S1 C1 104.75(17) ?
N1 S1 C1 107.56(18) ?
C8 N1 S1 112.7(2) y
C8 N1 Ti1 114.2(3) y
S1 N1 Ti1 125.25(19) y
C6 C1 C2 120.5(3) ?
C6 C1 S1 122.3(3) ?
C2 C1 S1 117.0(3) ?
C3 C2 C1 119.3(4) ?
C3 C2 H2 120.4 ?
C1 C2 H2 120.4 ?
C2 C3 C4 121.9(4) ?
C2 C3 H3 119.1 ?
C4 C3 H3 119.1 ?
C5 C4 C3 117.1(3) ?
C5 C4 C7 122.4(3) ?
C3 C4 C7 120.6(3) ?
C6 C5 C4 122.2(4) ?
C6 C5 H5 118.9 ?
C4 C5 H5 118.9 ?
C1 C6 C5 119.0(4) ?
C1 C6 H6 120.5 ?
C5 C6 H6 120.5 ?
C4 C7 H7A 109.5 ?
C4 C7 H7B 109.5 ?
H7A C7 H7B 109.5 ?
C4 C7 H7C 109.5 ?
H7A C7 H7C 109.5 ?
H7B C7 H7C 109.5 ?
N1 C8 C9 106.5(3) ?
N1 C8 H8A 110.4 ?
C9 C8 H8A 110.4 ?
N1 C8 H8B 110.4 ?
C9 C8 H8B 110.4 ?
H8A C8 H8B 108.6 ?
C10 C9 C8 106.7(3) ?
C10 C9 H9A 110.4 ?
C8 C9 H9A 110.4 ?
C10 C9 H9B 110.4 ?
C8 C9 H9B 110.4 ?
H9A C9 H9B 108.6 ?
C14 C10 C11 107.0(3) ?
C14 C10 C9 125.7(4) ?
C11 C10 C9 126.3(4) ?
C14 C10 Ti1 72.4(2) ?
C11 C10 Ti1 70.6(2) ?
C9 C10 Ti1 113.7(3) ?
C12 C11 C10 107.9(4) ?
C12 C11 Ti1 73.4(3) ?
C10 C11 Ti1 74.7(3) ?
C12 C11 H11 125.7 ?
C10 C11 H11 125.7 ?
Ti1 C11 H11 125.7 ?
C13 C12 C11 108.0(3) ?
C13 C12 Ti1 73.7(3) ?
C11 C12 Ti1 72.0(3) ?
C13 C12 H12 125.8 ?
C11 C12 H12 125.8 ?
Ti1 C12 H12 125.8 ?
C14 C13 C12 108.3(4) ?
C14 C13 Ti1 73.0(2) ?
C12 C13 Ti1 72.2(2) ?
C14 C13 H13 125.7 ?
C12 C13 H13 125.7 ?
Ti1 C13 H13 125.7 ?
C13 C14 C10 108.6(4) ?
C13 C14 Ti1 73.1(2) ?
C10 C14 Ti1 73.6(2) ?
C13 C14 H14 125.5 ?
C10 C14 H14 125.5 ?
Ti1 C14 H14 125.5 ?
C16 C15 C19 108.6(4) ?
C16 C15 Ti1 72.1(2) ?
C19 C15 Ti1 73.2(2) ?
C16 C15 H15 125.5 ?
C19 C15 H15 125.5 ?
Ti1 C15 H15 125.5 ?
C15 C16 C17 107.9(4) ?
C15 C16 Ti1 73.7(2) ?
C17 C16 Ti1 73.7(2) ?
C15 C16 H16 125.7 ?
C17 C16 H16 125.7 ?
Ti1 C16 H16 125.7 ?
C18 C17 C16 107.5(4) ?
C18 C17 Ti1 73.9(2) ?
C16 C17 Ti1 71.5(2) ?
C18 C17 H17 126.0 ?
C16 C17 H17 126.0 ?
Ti1 C17 H17 126.0 ?
C17 C18 C19 109.1(4) ?
C17 C18 Ti1 72.4(2) ?
C19 C18 Ti1 72.3(2) ?
C17 C18 H18 125.3 ?
C19 C18 H18 125.3 ?
Ti1 C18 H18 125.3 ?
C15 C19 C18 106.8(4) ?
C15 C19 Ti1 72.4(2) ?
C18 C19 Ti1 73.6(2) ?
C15 C19 H19 126.3 ?
C18 C19 H19 126.3 ?
Ti1 C19 H19 126.3 ?

loop_
_geom_bond_atom_site_label_1
_geom_bond_atom_site_label_2
_geom_bond_site_symmetry_2
_geom_bond_distance
_geom_bond_publ_flag
Ti1 N1 . 2.123(3) y
Ti1 Cl1 . 2.3250(13) y
Ti1 C11 . 2.353(5) no
Ti1 C16 . 2.355(4) ?
Ti1 C12 . 2.371(4) ?
Ti1 C15 . 2.376(4) ?
Ti1 C17 . 2.383(4) ?
Ti1 C19 . 2.387(4) ?
Ti1 C14 . 2.390(4) ?
Ti1 C13 . 2.391(4) ?
Ti1 C18 . 2.403(4) ?
Ti1 C10 . 2.406(4) ?
S1 O1 . 1.441(3) y
S1 O2 . 1.444(3) y
S1 N1 . 1.602(4) y
S1 C1 . 1.779(4) y
N1 C8 . 1.491(5) y
C1 C6 . 1.381(5) ?
C1 C2 . 1.382(5) ?
C2 C3 . 1.376(5) ?
C2 H2 . 0.9500 ?
C3 C4 . 1.394(5) ?
C3 H3 . 0.9500 ?
C4 C5 . 1.384(5) ?
C4 C7 . 1.502(5) ?
C5 C6 . 1.382(5) ?
C5 H5 . 0.9500 ?
C6 H6 . 0.9500 ?
C7 H7A . 0.9800 ?
C7 H7B . 0.9800 ?
C7 H7C . 0.9800 ?
C8 C9 . 1.517(6) ?
C8 H8A . 0.9900 ?
C8 H8B . 0.9900 ?
C9 C10 . 1.496(5) ?
C9 H9A . 0.9900 ?
C9 H9B . 0.9900 ?
C10 C14 . 1.404(5) ?
C10 C11 . 1.418(5) ?
C11 C12 . 1.403(5) ?
C11 H11 . 1.0000 ?
C12 C13 . 1.397(5) ?
C12 H12 . 1.0000 ?
C13 C14 . 1.393(5) ?
C13 H13 . 1.0000 ?
C14 H14 . 1.0000 ?
C15 C16 . 1.393(6) ?
C15 C19 . 1.407(6) ?
C15 H15 . 1.0000 ?
C16 C17 . 1.415(5) ?
C16 H16 . 1.0000 ?
C17 C18 . 1.388(6) ?
C17 H17 . 1.0000 ?
C18 C19 . 1.407(5) ?
C18 H18 . 1.0000 ?
C19 H19 . 1.0000 ?

loop_
_geom_torsion_atom_site_label_1
_geom_torsion_atom_site_label_2
_geom_torsion_atom_site_label_3
_geom_torsion_atom_site_label_4
_geom_torsion
O1 S1 N1 C8 176.0(3)
O2 S1 N1 C8 -53.9(3)
C1 S1 N1 C8 60.9(3)
O1 S1 N1 Ti1 -36.9(3)
O2 S1 N1 Ti1 93.2(2)
C1 S1 N1 Ti1 -151.96(19)
Cl1 Ti1 N1 C8 -148.6(2)
C11 Ti1 N1 C8 -11.0(3)
C16 Ti1 N1 C8 68.3(3)
C12 Ti1 N1 C8 -24.7(3)
C15 Ti1 N1 C8 91.7(3)
C17 Ti1 N1 C8 85.9(3)
C19 Ti1 N1 C8 124.5(3)
C14 Ti1 N1 C8 -67.7(3)
C13 Ti1 N1 C8 -65.2(3)
C18 Ti1 N1 C8 128.5(3)
C10 Ti1 N1 C8 -36.7(2)
Cl1 Ti1 N1 S1 64.7(2)
C11 Ti1 N1 S1 -157.7(2)
C16 Ti1 N1 S1 -78.5(2)
C12 Ti1 N1 S1 -171.39(18)
C15 Ti1 N1 S1 -55.1(2)
C17 Ti1 N1 S1 -60.8(3)
C19 Ti1 N1 S1 -22.2(2)
C14 Ti1 N1 S1 145.6(2)
C13 Ti1 N1 S1 148.1(2)
C18 Ti1 N1 S1 -18.2(3)
C10 Ti1 N1 S1 176.6(2)
O1 S1 C1 C6 -81.1(4)
O2 S1 C1 C6 154.7(4)
N1 S1 C1 C6 34.8(4)
O1 S1 C1 C2 93.7(3)
O2 S1 C1 C2 -30.6(4)
N1 S1 C1 C2 -150.5(3)
C6 C1 C2 C3 0.8(6)
S1 C1 C2 C3 -174.0(3)
C1 C2 C3 C4 -3.1(7)
C2 C3 C4 C5 3.1(6)
C2 C3 C4 C7 -176.6(4)
C3 C4 C5 C6 -1.0(6)
C7 C4 C5 C6 178.6(4)
C2 C1 C6 C5 1.1(6)
S1 C1 C6 C5 175.7(3)
C4 C5 C6 C1 -1.0(6)
S1 N1 C8 C9 -148.1(3)
Ti1 N1 C8 C9 61.0(3)
N1 C8 C9 C10 -47.5(4)
C8 C9 C10 C14 103.9(5)
C8 C9 C10 C11 -63.5(6)
C8 C9 C10 Ti1 19.2(4)
N1 Ti1 C10 C14 -113.5(3)
Cl1 Ti1 C10 C14 -20.9(3)
C11 Ti1 C10 C14 116.0(3)
C16 Ti1 C10 C14 145.6(2)
C12 Ti1 C10 C14 78.0(3)
C15 Ti1 C10 C14 -179.1(2)
C17 Ti1 C10 C14 111.0(3)
C19 Ti1 C10 C14 -161.6(3)
C13 Ti1 C10 C14 36.9(2)
C18 Ti1 C10 C14 102.6(4)
N1 Ti1 C10 C11 130.5(2)
Cl1 Ti1 C10 C11 -136.9(2)
C16 Ti1 C10 C11 29.6(3)
C12 Ti1 C10 C11 -38.0(2)
C15 Ti1 C10 C11 65.0(3)
C17 Ti1 C10 C11 -5.0(3)
C19 Ti1 C10 C11 82.4(4)
C14 Ti1 C10 C11 -116.0(3)
C13 Ti1 C10 C11 -79.0(2)
C18 Ti1 C10 C11 -13.4(5)
N1 Ti1 C10 C9 8.4(3)
Cl1 Ti1 C10 C9 101.1(3)
C11 Ti1 C10 C9 -122.1(4)
C16 Ti1 C10 C9 -92.5(3)
C12 Ti1 C10 C9 -160.1(3)
C15 Ti1 C10 C9 -57.1(3)
C17 Ti1 C10 C9 -127.0(3)
C19 Ti1 C10 C9 -39.6(5)
C14 Ti1 C10 C9 122.0(4)
C13 Ti1 C10 C9 158.9(4)
C18 Ti1 C10 C9 -135.5(4)
C14 C10 C11 C12 2.8(5)
C9 C10 C11 C12 172.2(4)
Ti1 C10 C11 C12 66.5(3)
C14 C10 C11 Ti1 -63.7(3)
C9 C10 C11 Ti1 105.7(5)
N1 Ti1 C11 C12 -160.5(2)
Cl1 Ti1 C11 C12 -51.5(3)
C16 Ti1 C11 C12 94.0(2)
C15 Ti1 C11 C12 117.9(2)
C17 Ti1 C11 C12 61.6(2)
C19 Ti1 C11 C12 103.0(3)
C14 Ti1 C11 C12 -77.6(2)
C13 Ti1 C11 C12 -37.0(2)
C18 Ti1 C11 C12 59.8(3)
C10 Ti1 C11 C12 -114.4(3)
N1 Ti1 C11 C10 -46.1(2)
Cl1 Ti1 C11 C10 62.9(3)
C16 Ti1 C11 C10 -151.5(2)
C12 Ti1 C11 C10 114.4(3)
C15 Ti1 C11 C10 -127.7(2)
C17 Ti1 C11 C10 176.0(2)
C19 Ti1 C11 C10 -142.5(2)
C14 Ti1 C11 C10 36.8(2)
C13 Ti1 C11 C10 77.4(2)
C18 Ti1 C11 C10 174.3(2)
C10 C11 C12 C13 -1.9(5)
Ti1 C11 C12 C13 65.4(3)
C10 C11 C12 Ti1 -67.4(3)
N1 Ti1 C12 C13 -91.2(3)
Cl1 Ti1 C12 C13 28.5(3)
C11 Ti1 C12 C13 -115.7(3)
C16 Ti1 C12 C13 164.2(3)
C15 Ti1 C12 C13 170.2(2)
C17 Ti1 C12 C13 129.5(3)
C19 Ti1 C12 C13 132.8(2)
C14 Ti1 C12 C13 -36.7(2)
C18 Ti1 C12 C13 111.1(3)
C10 Ti1 C12 C13 -77.6(3)
N1 Ti1 C12 C11 24.5(3)
Cl1 Ti1 C12 C11 144.2(2)
C16 Ti1 C12 C11 -80.1(2)
C15 Ti1 C12 C11 -74.1(3)
C17 Ti1 C12 C11 -114.8(3)
C19 Ti1 C12 C11 -111.5(3)
C14 Ti1 C12 C11 79.0(2)
C13 Ti1 C12 C11 115.7(3)
C18 Ti1 C12 C11 -133.2(2)
C10 Ti1 C12 C11 38.1(2)
C11 C12 C13 C14 0.2(5)
Ti1 C12 C13 C14 64.6(3)
C11 C12 C13 Ti1 -64.3(3)
N1 Ti1 C13 C14 -4.5(3)
Cl1 Ti1 C13 C14 90.9(3)
C11 Ti1 C13 C14 -78.8(3)
C16 Ti1 C13 C14 -133.8(3)
C12 Ti1 C13 C14 -116.3(4)
C15 Ti1 C13 C14 -133.9(3)
C17 Ti1 C13 C14 -165.2(3)
C19 Ti1 C13 C14 157.6(3)
C18 Ti1 C13 C14 163.4(3)
C10 Ti1 C13 C14 -37.1(2)
N1 Ti1 C13 C12 111.9(2)
Cl1 Ti1 C13 C12 -152.8(2)
C11 Ti1 C13 C12 37.5(2)
C16 Ti1 C13 C12 -17.4(3)
C15 Ti1 C13 C12 -17.6(4)
C17 Ti1 C13 C12 -48.9(3)
C19 Ti1 C13 C12 -86.1(4)
C14 Ti1 C13 C12 116.3(4)
C18 Ti1 C13 C12 -80.2(3)
C10 Ti1 C13 C12 79.2(3)
C12 C13 C14 C10 1.6(5)
Ti1 C13 C14 C10 65.6(3)
C12 C13 C14 Ti1 -64.0(3)
C11 C10 C14 C13 -2.7(5)
C9 C10 C14 C13 -172.1(4)
Ti1 C10 C14 C13 -65.2(3)
C11 C10 C14 Ti1 62.5(3)
C9 C10 C14 Ti1 -106.9(4)
N1 Ti1 C14 C13 176.1(3)
Cl1 Ti1 C14 C13 -83.3(3)
C11 Ti1 C14 C13 78.5(3)
C16 Ti1 C14 C13 66.9(3)
C12 Ti1 C14 C13 37.0(3)
C15 Ti1 C14 C13 117.9(4)
C17 Ti1 C14 C13 19.3(3)
C19 Ti1 C14 C13 -103.8(6)
C18 Ti1 C14 C13 -27.1(4)
C10 Ti1 C14 C13 115.9(4)
N1 Ti1 C14 C10 60.2(2)
Cl1 Ti1 C14 C10 160.7(2)
C11 Ti1 C14 C10 -37.5(2)
C16 Ti1 C14 C10 -49.0(3)
C12 Ti1 C14 C10 -79.0(3)
C15 Ti1 C14 C10 1.9(5)
C17 Ti1 C14 C10 -96.6(3)
C19 Ti1 C14 C10 140.3(6)
C13 Ti1 C14 C10 -115.9(4)
C18 Ti1 C14 C10 -143.1(3)
N1 Ti1 C15 C16 -137.3(3)
Cl1 Ti1 C15 C16 126.6(2)
C11 Ti1 C15 C16 -44.7(3)
C12 Ti1 C15 C16 -10.7(3)
C17 Ti1 C15 C16 38.1(2)
C19 Ti1 C15 C16 116.6(3)
C14 Ti1 C15 C16 -78.0(4)
C13 Ti1 C15 C16 0.2(4)
C18 Ti1 C15 C16 78.7(3)
C10 Ti1 C15 C16 -76.7(3)
N1 Ti1 C15 C19 106.1(2)
Cl1 Ti1 C15 C19 10.0(3)
C11 Ti1 C15 C19 -161.4(2)
C16 Ti1 C15 C19 -116.6(3)
C12 Ti1 C15 C19 -127.3(2)
C17 Ti1 C15 C19 -78.5(3)
C14 Ti1 C15 C19 165.4(3)
C13 Ti1 C15 C19 -116.4(3)
C18 Ti1 C15 C19 -37.9(2)
C10 Ti1 C15 C19 166.7(2)
C19 C15 C16 C17 -1.7(4)
Ti1 C15 C16 C17 -66.3(3)
C19 C15 C16 Ti1 64.6(3)
N1 Ti1 C16 C15 44.2(3)
Cl1 Ti1 C16 C15 -78.8(3)
C11 Ti1 C16 C15 135.6(3)
C12 Ti1 C16 C15 170.4(3)
C17 Ti1 C16 C15 -114.8(4)
C19 Ti1 C16 C15 -36.8(2)
C14 Ti1 C16 C15 145.5(2)
C13 Ti1 C16 C15 -179.9(2)
C18 Ti1 C16 C15 -77.8(3)
C10 Ti1 C16 C15 119.0(3)
N1 Ti1 C16 C17 158.9(3)
Cl1 Ti1 C16 C17 36.0(3)
C11 Ti1 C16 C17 -109.6(3)
C12 Ti1 C16 C17 -74.9(3)
C15 Ti1 C16 C17 114.8(4)
C19 Ti1 C16 C17 77.9(3)
C14 Ti1 C16 C17 -99.7(3)
C13 Ti1 C16 C17 -65.1(3)
C18 Ti1 C16 C17 36.9(2)
C10 Ti1 C16 C17 -126.3(3)
C15 C16 C17 C18 0.6(4)
Ti1 C16 C17 C18 -65.7(3)
C15 C16 C17 Ti1 66.3(3)
N1 Ti1 C17 C18 84.4(3)
Cl1 Ti1 C17 C18 -39.5(2)
C11 Ti1 C17 C18 -177.4(2)
C16 Ti1 C17 C18 115.2(4)
C12 Ti1 C17 C18 -146.4(3)
C15 Ti1 C17 C18 77.6(3)
C19 Ti1 C17 C18 36.4(2)
C14 Ti1 C17 C18 -131.3(3)
C13 Ti1 C17 C18 -120.5(2)
C10 Ti1 C17 C18 -174.6(2)
N1 Ti1 C17 C16 -30.8(4)
Cl1 Ti1 C17 C16 -154.6(2)
C11 Ti1 C17 C16 67.4(3)
C12 Ti1 C17 C16 98.4(3)
C15 Ti1 C17 C16 -37.5(3)
C19 Ti1 C17 C16 -78.8(3)
C14 Ti1 C17 C16 113.5(3)
C13 Ti1 C17 C16 124.3(3)
C18 Ti1 C17 C16 -115.2(4)
C10 Ti1 C17 C16 70.2(3)
C16 C17 C18 C19 0.8(4)
Ti1 C17 C18 C19 -63.4(3)
C16 C17 C18 Ti1 64.1(3)
N1 Ti1 C18 C17 -124.7(2)
Cl1 Ti1 C18 C17 141.2(2)
C11 Ti1 C18 C17 3.1(3)
C16 Ti1 C18 C17 -38.1(2)
C12 Ti1 C18 C17 33.4(3)
C15 Ti1 C18 C17 -79.4(3)
C19 Ti1 C18 C17 -117.6(4)
C14 Ti1 C18 C17 84.2(3)
C13 Ti1 C18 C17 68.1(3)
C10 Ti1 C18 C17 12.4(5)
N1 Ti1 C18 C19 -7.1(3)
Cl1 Ti1 C18 C19 -101.2(3)
C11 Ti1 C18 C19 120.7(3)
C16 Ti1 C18 C19 79.4(3)
C12 Ti1 C18 C19 151.0(3)
C15 Ti1 C18 C19 38.1(3)
C17 Ti1 C18 C19 117.6(4)
C14 Ti1 C18 C19 -158.3(3)
C13 Ti1 C18 C19 -174.3(3)
C10 Ti1 C18 C19 129.9(4)
C16 C15 C19 C18 2.2(4)
Ti1 C15 C19 C18 66.0(3)
C16 C15 C19 Ti1 -63.8(3)
C17 C18 C19 C15 -1.8(4)
Ti1 C18 C19 C15 -65.2(3)
C17 C18 C19 Ti1 63.4(3)
N1 Ti1 C19 C15 -71.5(2)
Cl1 Ti1 C19 C15 -171.4(2)
C11 Ti1 C19 C15 26.2(3)
C16 Ti1 C19 C15 36.7(2)
C12 Ti1 C19 C15 74.6(3)
C17 Ti1 C19 C15 78.4(3)
C14 Ti1 C19 C15 -151.1(6)
C13 Ti1 C19 C15 123.9(3)
C18 Ti1 C19 C15 114.3(4)
C10 Ti1 C19 C15 -26.9(5)
N1 Ti1 C19 C18 174.2(3)
Cl1 Ti1 C19 C18 74.3(3)
C11 Ti1 C19 C18 -88.0(3)
C16 Ti1 C19 C18 -77.5(3)
C12 Ti1 C19 C18 -39.6(3)
C15 Ti1 C19 C18 -114.3(4)
C17 Ti1 C19 C18 -35.9(2)
C14 Ti1 C19 C18 94.6(7)
C13 Ti1 C19 C18 9.7(4)
C10 Ti1 C19 C18 -141.1(3)
